data_4083071
loop_
_publ_author_name
'Swarts, Andrew J.'
'Zheng, Feng'
'Smith, Vincent J.'
'Nordlander, Ebbe'
'Mapolie, Selwyn F.'

_publ_section_title
;
 Reactivity of Bis(pyridyl)-N-alkylaminato Methylpalladium Complexes
 toward Ethylene: Insights from Experiment and Theory
;
_journal_issue 9
_journal_name_full Organometallics
_journal_page_first 2247
_journal_paper_doi 10.1021/om5001293
_journal_volume 33
_journal_year 2014
_chemical_compound_source synthesis
_chemical_formula_moiety 'C51 H35 B F24 N4 Pd'
_chemical_formula_sum 'C51 H35 B F24 N4 Pd'
_chemical_formula_weight 1277.04
_chemical_name_common 3e
_space_group_IT_number 14
_symmetry_cell_setting monoclinic
_symmetry_Int_Tables_number 14
_symmetry_space_group_name_Hall '-P 2yn'
_symmetry_space_group_name_H-M 'P 1 21/n 1'
_atom_sites_solution_hydrogens geom
_atom_sites_solution_primary direct
_atom_sites_solution_secondary difmap
_audit_creation_method SHELXL-97
_cell_angle_alpha 90.00
_cell_angle_beta 98.847(2)
_cell_angle_gamma 90.00
_cell_formula_units_Z 4
_cell_length_a 14.7402(18)
_cell_length_b 16.231(2)
_cell_length_c 22.091(3)
_cell_measurement_reflns_used 8469
_cell_measurement_temperature 150(2)
_cell_measurement_theta_max 26.66
_cell_measurement_theta_min 2.19
_cell_volume 5222.4(12)
_computing_cell_refinement 'Bruker SAINT'
_computing_data_collection 'Bruker APEX2'
_computing_data_reduction 'Bruker SAINT'
_computing_molecular_graphics 'X-Seed (Atwood & Barbour, 2003)'
_computing_publication_material 'X-Seed (Atwood & Barbour, 2003)'
_computing_structure_refinement 'SHELXL-97 (Sheldrick, 2008)'
_computing_structure_solution 'SHELXS-97 (Sheldrick, 2008)'
_diffrn_ambient_pressure 101.3
_diffrn_ambient_temperature 150(2)
_diffrn_measured_fraction_theta_full 0.999
_diffrn_measured_fraction_theta_max 0.909
_diffrn_measurement_device_type 'Bruker APEX-II CCD'
_diffrn_measurement_method '\f and \w scans'
_diffrn_radiation_monochromator graphite
_diffrn_radiation_probe x-ray
_diffrn_radiation_type MoK\a
_diffrn_radiation_wavelength 0.71073
_diffrn_reflns_av_R_equivalents 0.0375
_diffrn_reflns_av_sigmaI/netI 0.0481
_diffrn_reflns_limit_h_max 15
_diffrn_reflns_limit_h_min -19
_diffrn_reflns_limit_k_max 21
_diffrn_reflns_limit_k_min -21
_diffrn_reflns_limit_l_max 29
_diffrn_reflns_limit_l_min -27
_diffrn_reflns_number 32618
_diffrn_reflns_theta_full 26.00
_diffrn_reflns_theta_max 28.58
_diffrn_reflns_theta_min 1.56
_diffrn_source 'fine-focus sealed tube'
_diffrn_source_type 'Bruker SMART Apex'
_diffrn_standards_number 0
_exptl_absorpt_coefficient_mu 0.482
_exptl_absorpt_correction_T_max 0.8813
_exptl_absorpt_correction_T_min 0.8507
_exptl_absorpt_correction_type multi-scan
_exptl_absorpt_process_details 'symmetry-related measurements'
_exptl_crystal_colour yellow
_exptl_crystal_density_diffrn 1.624
_exptl_crystal_density_method 'not measured'
_exptl_crystal_description prisms
_exptl_crystal_F_000 2544
_exptl_crystal_recrystallization_method Dichloromethane
_exptl_crystal_size_max 0.35
_exptl_crystal_size_mid 0.30
_exptl_crystal_size_min 0.27
_refine_diff_density_max 1.703
_refine_diff_density_min -1.241
_refine_diff_density_rms 0.119
_refine_ls_extinction_method none
_refine_ls_goodness_of_fit_ref 1.066
_refine_ls_hydrogen_treatment constr
_refine_ls_matrix_type full
_refine_ls_number_parameters 734
_refine_ls_number_reflns 12137
_refine_ls_number_restraints 1053
_refine_ls_restrained_S_all 1.051
_refine_ls_R_factor_all 0.0804
_refine_ls_R_factor_gt 0.0626
_refine_ls_shift/su_max 0.009
_refine_ls_shift/su_mean 0.000
_refine_ls_structure_factor_coef Fsqd
_refine_ls_weighting_details 'calc w=1/[\s^2^(Fo^2^)+(0.0857P)^2^+13.9389P] where P=(Fo^2^+2Fc^2^)/3'
_refine_ls_weighting_scheme calc
_refine_ls_wR_factor_gt 0.1634
_refine_ls_wR_factor_ref 0.1783
_reflns_number_gt 9392
_reflns_number_total 12137
_reflns_threshold_expression >2sigma(I)
_cod_data_source_file om5001293_si_001.cif
_cod_data_source_block C:\3e.CIF
_cod_depositor_comments
;Adding full bibliography for 4083070--4083072.cif.

The following automatic conversions were performed:

data name '_iucr_refine_instruction_details' was replaced with
'_iucr_refine_instructions_details' as specified in the replacement
file 'data/replacement-values/replacement_tags.lst'.

Automatic conversion script
Id: cif_correct_tags 9268 2022-04-12 08:56:07Z antanas 
;
_cod_original_cell_volume 5222.3(11)
_cod_original_sg_symbol_H-M 'P 21/n'
_cod_database_code 4083071

loop_
_symmetry_equiv_pos_as_xyz
'x, y, z'
'-x+1/2, y+1/2, -z+1/2'
'-x, -y, -z'
'x-1/2, -y-1/2, z-1/2'

loop_
_atom_site_label
_atom_site_type_symbol
_atom_site_fract_x
_atom_site_fract_y
_atom_site_fract_z
_atom_site_U_iso_or_equiv
_atom_site_adp_type
_atom_site_occupancy
_atom_site_symmetry_multiplicity
_atom_site_calc_flag
_atom_site_refinement_flags
_atom_site_disorder_assembly
_atom_site_disorder_group
Pd1 Pd 0.151105(19) 0.574344(17) 0.323224(13) 0.02074(10) Uani 1 1 d U . .
F1 F 0.5431(2) 0.2939(3) 0.44273(15) 0.0642(10) Uani 1 1 d DU . .
F2 F 0.4334(2) 0.23602(18) 0.38310(13) 0.0475(7) Uani 1 1 d DU . .
F3 F 0.4528(2) 0.36645(18) 0.37836(14) 0.0499(8) Uani 1 1 d DU . .
F4 F 0.3685(5) 0.5424(3) 0.5475(3) 0.0711(9) Uani 0.597(4) 1 d PDU A 1
F5 F 0.3565(8) 0.5232(5) 0.5821(5) 0.0711(9) Uani 0.403(4) 1 d PDU A 2
F6 F 0.2802(5) 0.4934(3) 0.6023(3) 0.0711(9) Uani 0.597(4) 1 d PDU A 1
F7 F 0.2098(7) 0.4897(5) 0.5657(5) 0.0711(9) Uani 0.403(4) 1 d PDU A 2
F8 F 0.2352(5) 0.5227(4) 0.5055(3) 0.0711(9) Uani 0.597(4) 1 d PDU A 1
F9 F 0.2766(9) 0.5414(5) 0.4969(5) 0.0711(9) Uani 0.403(4) 1 d PDU A 2
F10 F 0.6297(5) -0.0092(6) 0.5587(5) 0.0730(7) Uani 0.450(4) 1 d PDU B 2
F11 F 0.6214(4) 0.0903(5) 0.5592(4) 0.0730(7) Uani 0.550(4) 1 d PDU B 1
F12 F 0.6262(5) 0.1137(5) 0.6064(5) 0.0730(7) Uani 0.450(4) 1 d PDU B 2
F13 F 0.6296(4) 0.0700(5) 0.6527(4) 0.0730(7) Uani 0.550(4) 1 d PDU B 1
F14 F 0.6390(5) 0.0037(6) 0.6522(4) 0.0730(7) Uani 0.450(4) 1 d PDU B 2
F15 F 0.6395(4) -0.0317(5) 0.5931(4) 0.0730(7) Uani 0.550(4) 1 d PDU B 1
F16 F 0.23687(19) -0.13114(16) 0.62088(16) 0.0514(8) Uani 1 1 d DU . .
F17 F 0.3115(2) -0.18080(17) 0.55347(16) 0.0572(8) Uani 1 1 d DU . .
F18 F 0.3716(2) -0.18124(16) 0.64785(15) 0.0482(7) Uani 1 1 d DU . .
F19 F 0.49711(18) 0.2728(2) 0.76597(13) 0.0548(9) Uani 1 1 d DU . .
F20 F 0.4035(2) 0.36798(19) 0.78064(18) 0.0668(10) Uani 1 1 d DU . .
F21 F 0.4275(2) 0.2675(2) 0.84382(12) 0.0555(8) Uani 1 1 d DU . .
F22 F 0.1085(2) 0.05232(19) 0.75461(16) 0.0579(9) Uani 1 1 d DU . .
F23 F 0.0424(2) 0.1690(3) 0.7456(2) 0.0835(14) Uani 1 1 d DU . .
F24 F 0.1313(2) 0.1390(2) 0.82658(13) 0.0560(9) Uani 1 1 d DU . .
F25 F -0.0471(6) 0.3098(6) 0.5563(5) 0.0730(7) Uani 0.449(5) 1 d PDU C 2
F26 F -0.0803(4) 0.2324(4) 0.5813(3) 0.0609(19) Uani 0.551(5) 1 d PDU C 1
F27 F -0.1367(5) 0.2009(6) 0.5350(5) 0.0730(7) Uani 0.449(5) 1 d PDU C 2
F28 F -0.1441(4) 0.2288(5) 0.4908(4) 0.0730(7) Uani 0.551(5) 1 d PDU C 1
F29 F -0.1127(5) 0.2783(5) 0.4693(3) 0.056(2) Uani 0.449(5) 1 d PDU C 2
F30 F -0.0423(5) 0.3259(5) 0.5260(4) 0.0730(7) Uani 0.551(5) 1 d PDU C 1
F31 F -0.0254(2) -0.0017(2) 0.38827(16) 0.0651(10) Uani 1 1 d DU . .
F32 F 0.0799(3) 0.0581(2) 0.34984(12) 0.0550(8) Uani 1 1 d DU . .
F33 F 0.1143(2) -0.03963(18) 0.41380(14) 0.0599(9) Uani 1 1 d DU . .
N1 N 0.2902(2) 0.57798(19) 0.34478(15) 0.0227(6) Uani 1 1 d U . .
N1' N 0.1686(2) 0.4500(2) 0.35403(14) 0.0232(6) Uani 1 1 d U . .
N2 N 0.2806(2) 0.4545(2) 0.28846(15) 0.0238(6) Uani 1 1 d U . .
N8 N 0.0131(2) 0.56544(19) 0.29616(15) 0.0225(6) Uani 1 1 d U . .
C1 C 0.3398(3) 0.6365(3) 0.3786(2) 0.0304(8) Uani 1 1 d U . .
C1' C 0.1203(3) 0.4089(3) 0.39172(19) 0.0301(8) Uani 1 1 d U . .
C2 C 0.4342(3) 0.6420(3) 0.3795(2) 0.0379(10) Uani 1 1 d U . .
H2 H 0.4690 0.6828 0.4036 0.045 Uiso 1 1 calc R . .
C2' C 0.1269(3) 0.3245(3) 0.3984(2) 0.0374(10) Uani 1 1 d U . .
H2' H 0.0936 0.2964 0.4257 0.045 Uiso 1 1 calc R . .
C3 C 0.4767(3) 0.5876(3) 0.3452(2) 0.0377(10) Uani 1 1 d U . .
H3 H 0.5405 0.5929 0.3436 0.045 Uiso 1 1 calc R . .
C3' C 0.1830(3) 0.2813(3) 0.3647(2) 0.0398(10) Uani 1 1 d U . .
H3' H 0.1860 0.2229 0.3672 0.048 Uiso 1 1 calc R . .
C4 C 0.4271(3) 0.5258(3) 0.3133(2) 0.0317(9) Uani 1 1 d U . .
H4 H 0.4561 0.4876 0.2899 0.038 Uiso 1 1 calc R . .
C4' C 0.2340(3) 0.3224(2) 0.3277(2) 0.0323(9) Uani 1 1 d U . .
H4' H 0.2733 0.2933 0.3048 0.039 Uiso 1 1 calc R . .
C5 C 0.3335(3) 0.5200(2) 0.31567(18) 0.0239(7) Uani 1 1 d U . .
C5' C 0.2271(3) 0.4080(2) 0.32441(18) 0.0238(7) Uani 1 1 d U . .
C6 C 0.3178(3) 0.4093(3) 0.2399(2) 0.0355(10) Uani 1 1 d U . .
H6A H 0.3395 0.4486 0.2117 0.053 Uiso 1 1 calc R . .
H6B H 0.2696 0.3746 0.2174 0.053 Uiso 1 1 calc R . .
H6C H 0.3691 0.3746 0.2584 0.053 Uiso 1 1 calc R . .
C7 C 0.2905(3) 0.6939(3) 0.4152(2) 0.0402(11) Uani 1 1 d U . .
H7A H 0.2697 0.7423 0.3904 0.060 Uiso 1 1 calc R . .
H7B H 0.3320 0.7113 0.4519 0.060 Uiso 1 1 calc R . .
H7C H 0.2373 0.6657 0.4273 0.060 Uiso 1 1 calc R . .
C7' C 0.0570(3) 0.4590(3) 0.4246(2) 0.0424(11) Uani 1 1 d U . .
H7'A H 0.0798 0.5157 0.4295 0.064 Uiso 1 1 calc R . .
H7'B H 0.0547 0.4348 0.4650 0.064 Uiso 1 1 calc R . .
H7'C H -0.0048 0.4590 0.4007 0.064 Uiso 1 1 calc R . .
C8 C 0.1471(3) 0.6888(2) 0.2835(2) 0.0295(9) Uani 1 1 d U . .
H54A H 0.2099 0.7084 0.2830 0.044 Uiso 1 1 calc R . .
H54B H 0.1150 0.7272 0.3071 0.044 Uiso 1 1 calc R . .
H54C H 0.1146 0.6854 0.2414 0.044 Uiso 1 1 calc R . .
C9 C -0.0214(3) 0.4990(3) 0.26466(19) 0.0286(8) Uani 1 1 d U . .
H9 H 0.0202 0.4591 0.2534 0.034 Uiso 1 1 calc R . .
C9' C -0.0463(3) 0.6224(3) 0.31029(19) 0.0282(8) Uani 1 1 d U . .
H9' H -0.0229 0.6707 0.3314 0.034 Uiso 1 1 calc R . .
C10 C -0.1139(3) 0.4858(3) 0.2479(2) 0.0328(9) Uani 1 1 d U . .
H10 H -0.1357 0.4376 0.2260 0.039 Uiso 1 1 calc R . .
C10' C -0.1403(3) 0.6133(3) 0.2953(2) 0.0329(9) Uani 1 1 d U . .
H10' H -0.1807 0.6541 0.3066 0.040 Uiso 1 1 calc R . .
C11 C -0.1744(3) 0.5437(3) 0.2637(2) 0.0359(9) Uani 1 1 d U . .
H11 H -0.2387 0.5360 0.2528 0.043 Uiso 1 1 calc R . .
C12 C 0.3152(2) 0.2546(2) 0.54262(16) 0.0190(7) Uani 1 1 d U . .
C12A C 0.3422(2) 0.0939(2) 0.57911(16) 0.0183(7) Uani 1 1 d U . .
C12B C 0.2676(2) 0.1921(2) 0.64689(16) 0.0181(6) Uani 1 1 d U . .
C12C C 0.1747(3) 0.1571(2) 0.53450(16) 0.0192(7) Uani 1 1 d U . .
C13 C 0.3662(3) 0.2474(2) 0.49487(17) 0.0222(7) Uani 1 1 d U . .
H13 H 0.3818 0.1940 0.4822 0.027 Uiso 1 1 calc R . .
C13A C 0.4377(3) 0.0987(2) 0.58387(17) 0.0217(7) Uani 1 1 d U . .
H13A H 0.4653 0.1509 0.5799 0.026 Uiso 1 1 calc R . .
C13B C 0.3384(2) 0.2324(2) 0.68483(16) 0.0202(7) Uani 1 1 d U . .
H13B H 0.3875 0.2552 0.6670 0.024 Uiso 1 1 calc R . .
C13C C 0.0982(3) 0.2043(2) 0.54358(17) 0.0225(7) Uani 1 1 d U C .
H13C H 0.1056 0.2456 0.5744 0.027 Uiso 1 1 calc R . .
C14 C 0.3953(3) 0.3160(2) 0.46509(18) 0.0253(8) Uani 1 1 d U . .
C14A C 0.4939(3) 0.0294(2) 0.59422(19) 0.0269(8) Uani 1 1 d U B .
C14B C 0.3397(3) 0.2405(2) 0.74776(17) 0.0233(7) Uani 1 1 d U . .
C14C C 0.0124(3) 0.1930(3) 0.50925(18) 0.0260(8) Uani 1 1 d U . .
C15 C 0.3730(3) 0.3944(2) 0.48121(19) 0.0293(8) Uani 1 1 d U A .
H15 H 0.3928 0.4412 0.4609 0.035 Uiso 1 1 calc R . .
C15A C 0.4562(3) -0.0474(3) 0.60100(19) 0.0278(8) Uani 1 1 d U . .
H15A H 0.4942 -0.0948 0.6081 0.033 Uiso 1 1 calc R . .
C15B C 0.2696(3) 0.2077(2) 0.77568(17) 0.0252(8) Uani 1 1 d U . .
H15B H 0.2700 0.2129 0.8186 0.030 Uiso 1 1 calc R . .
C15C C -0.0022(3) 0.1334(2) 0.46385(17) 0.0255(8) Uani 1 1 d U C .
H15C H -0.0615 0.1245 0.4410 0.031 Uiso 1 1 calc R . .
C16 C 0.3207(3) 0.4034(2) 0.52805(19) 0.0292(8) Uani 1 1 d DU . .
C16A C 0.3625(3) -0.0535(2) 0.59730(18) 0.0251(8) Uani 1 1 d U . .
C16B C 0.1990(3) 0.1671(2) 0.73881(17) 0.0233(7) Uani 1 1 d U . .
C16C C 0.0723(3) 0.0877(2) 0.45298(17) 0.0246(7) Uani 1 1 d U . .
C17 C 0.2928(3) 0.3352(2) 0.55797(17) 0.0235(7) Uani 1 1 d U A .
H17 H 0.2573 0.3432 0.5899 0.028 Uiso 1 1 calc R . .
C17A C 0.3066(3) 0.0153(2) 0.58652(16) 0.0209(7) Uani 1 1 d U . .
H17A H 0.2421 0.0089 0.5841 0.025 Uiso 1 1 calc R . .
C17B C 0.1980(2) 0.1594(2) 0.67636(17) 0.0205(7) Uani 1 1 d U . .
H17B H 0.1485 0.1309 0.6527 0.025 Uiso 1 1 calc R . .
C17C C 0.1588(3) 0.0994(2) 0.48702(16) 0.0213(7) Uani 1 1 d U C .
H17C H 0.2088 0.0672 0.4777 0.026 Uiso 1 1 calc R . .
C18 C 0.4561(3) 0.3034(3) 0.4175(2) 0.0345(9) Uani 1 1 d DU . .
C18A C 0.5943(3) 0.0381(3) 0.6001(2) 0.0419(10) Uani 1 1 d DU . .
C18B C 0.4169(3) 0.2864(3) 0.78446(19) 0.0345(9) Uani 1 1 d DU . .
C18C C -0.0650(11) 0.2446(10) 0.5241(6) 0.0400(8) Uani 0.551(5) 1 d PDU C 1
C19 C 0.3013(7) 0.4876(7) 0.5460(5) 0.0400(8) Uani 0.597(4) 1 d PDU A 1
C19A C 0.3208(3) -0.1364(3) 0.6049(2) 0.0342(9) Uani 1 1 d DU . .
C19B C 0.1204(3) 0.1320(3) 0.76655(19) 0.0322(9) Uani 1 1 d DU . .
C19C C 0.0604(3) 0.0262(3) 0.40161(19) 0.0351(9) Uani 1 1 d DU C .
B1 B 0.2748(3) 0.1747(2) 0.57474(18) 0.0189(7) Uani 1 1 d U . .
C20 C 0.2865(9) 0.4875(9) 0.5441(7) 0.0400(8) Uani 0.403(4) 1 d PDU A 2
C21 C -0.0670(14) 0.2457(11) 0.5197(7) 0.0400(8) Uani 0.449(5) 1 d PDU C 2

loop_
_atom_site_aniso_label
_atom_site_aniso_U_11
_atom_site_aniso_U_22
_atom_site_aniso_U_33
_atom_site_aniso_U_23
_atom_site_aniso_U_13
_atom_site_aniso_U_12
Pd1 0.01695(15) 0.01850(15) 0.02720(17) 0.00146(11) 0.00473(11) 0.00137(10)
F1 0.0280(15) 0.109(3) 0.0581(19) 0.0216(19) 0.0158(14) 0.0158(17)
F2 0.062(2) 0.0455(16) 0.0420(15) 0.0057(12) 0.0305(14) 0.0122(14)
F3 0.0570(19) 0.0474(17) 0.0523(17) 0.0269(14) 0.0310(14) 0.0103(14)
F4 0.102(3) 0.0265(14) 0.088(2) -0.0070(14) 0.0245(18) 0.0068(15)
F5 0.102(3) 0.0265(14) 0.088(2) -0.0070(14) 0.0245(18) 0.0068(15)
F6 0.102(3) 0.0265(14) 0.088(2) -0.0070(14) 0.0245(18) 0.0068(15)
F7 0.102(3) 0.0265(14) 0.088(2) -0.0070(14) 0.0245(18) 0.0068(15)
F8 0.102(3) 0.0265(14) 0.088(2) -0.0070(14) 0.0245(18) 0.0068(15)
F9 0.102(3) 0.0265(14) 0.088(2) -0.0070(14) 0.0245(18) 0.0068(15)
F10 0.0320(10) 0.0831(17) 0.105(2) 0.0018(16) 0.0149(14) 0.0087(11)
F11 0.0320(10) 0.0831(17) 0.105(2) 0.0018(16) 0.0149(14) 0.0087(11)
F12 0.0320(10) 0.0831(17) 0.105(2) 0.0018(16) 0.0149(14) 0.0087(11)
F13 0.0320(10) 0.0831(17) 0.105(2) 0.0018(16) 0.0149(14) 0.0087(11)
F14 0.0320(10) 0.0831(17) 0.105(2) 0.0018(16) 0.0149(14) 0.0087(11)
F15 0.0320(10) 0.0831(17) 0.105(2) 0.0018(16) 0.0149(14) 0.0087(11)
F16 0.0317(15) 0.0289(14) 0.098(2) 0.0133(15) 0.0231(15) -0.0036(11)
F17 0.070(2) 0.0296(15) 0.071(2) -0.0161(14) 0.0080(17) -0.0119(14)
F18 0.0431(16) 0.0298(14) 0.073(2) 0.0231(13) 0.0133(14) 0.0057(12)
F19 0.0200(13) 0.097(3) 0.0463(16) -0.0225(16) 0.0012(12) -0.0102(15)
F20 0.058(2) 0.0411(17) 0.093(3) -0.0188(17) -0.0175(18) -0.0140(15)
F21 0.0437(17) 0.092(2) 0.0270(13) -0.0117(14) -0.0075(12) -0.0094(16)
F22 0.062(2) 0.0443(16) 0.079(2) -0.0194(16) 0.0483(18) -0.0276(15)
F23 0.0274(16) 0.114(3) 0.117(3) 0.069(3) 0.0359(18) 0.0225(18)
F24 0.073(2) 0.063(2) 0.0398(15) -0.0002(14) 0.0323(15) -0.0214(17)
F25 0.0320(10) 0.0831(17) 0.105(2) 0.0018(16) 0.0149(14) 0.0087(11)
F26 0.052(4) 0.076(4) 0.064(4) -0.001(3) 0.039(3) 0.033(3)
F27 0.0320(10) 0.0831(17) 0.105(2) 0.0018(16) 0.0149(14) 0.0087(11)
F28 0.0320(10) 0.0831(17) 0.105(2) 0.0018(16) 0.0149(14) 0.0087(11)
F29 0.052(4) 0.068(5) 0.047(4) 0.004(3) 0.001(3) 0.051(4)
F30 0.0320(10) 0.0831(17) 0.105(2) 0.0018(16) 0.0149(14) 0.0087(11)
F31 0.0511(19) 0.072(2) 0.068(2) -0.0392(18) -0.0041(16) -0.0215(17)
F32 0.083(2) 0.0577(19) 0.0261(13) -0.0095(13) 0.0127(14) 0.0061(17)
F33 0.083(2) 0.0331(15) 0.0531(18) -0.0193(13) -0.0213(16) 0.0198(15)
N1 0.0190(15) 0.0199(14) 0.0296(16) 0.0020(12) 0.0048(12) -0.0011(12)
N1' 0.0213(15) 0.0231(14) 0.0255(15) 0.0045(12) 0.0042(12) -0.0032(12)
N2 0.0217(15) 0.0226(15) 0.0287(16) 0.0009(12) 0.0085(13) 0.0031(12)
N8 0.0190(15) 0.0220(15) 0.0265(15) 0.0009(12) 0.0031(12) 0.0020(12)
C1 0.0235(19) 0.0262(18) 0.040(2) 0.0025(16) 0.0010(16) -0.0019(15)
C1' 0.0257(19) 0.035(2) 0.0293(19) 0.0059(16) 0.0019(15) -0.0046(16)
C2 0.023(2) 0.037(2) 0.052(2) 0.0030(19) 0.0003(18) -0.0069(17)
C2' 0.036(2) 0.035(2) 0.040(2) 0.0125(18) 0.0017(18) -0.0119(18)
C3 0.0211(19) 0.037(2) 0.055(3) 0.0094(19) 0.0076(18) -0.0016(16)
C3' 0.043(2) 0.0247(19) 0.048(2) 0.0085(18) -0.0036(19) -0.0051(18)
C4 0.0225(19) 0.031(2) 0.043(2) 0.0088(17) 0.0113(17) 0.0044(15)
C4' 0.033(2) 0.0216(18) 0.041(2) 0.0004(16) 0.0025(17) 0.0032(16)
C5 0.0221(17) 0.0232(17) 0.0279(17) 0.0072(14) 0.0085(14) 0.0034(14)
C5' 0.0236(17) 0.0202(16) 0.0268(17) 0.0028(13) 0.0010(14) 0.0003(14)
C6 0.037(2) 0.038(2) 0.033(2) -0.0025(18) 0.0120(19) 0.0094(19)
C7 0.034(2) 0.032(2) 0.053(3) -0.011(2) 0.000(2) -0.0016(19)
C7' 0.038(3) 0.054(3) 0.040(3) 0.008(2) 0.020(2) -0.003(2)
C8 0.022(2) 0.0216(18) 0.045(2) 0.0094(17) 0.0077(17) 0.0033(15)
C9 0.0275(19) 0.0262(18) 0.0313(19) -0.0032(15) 0.0022(16) 0.0026(15)
C9' 0.0226(18) 0.0275(19) 0.035(2) -0.0035(16) 0.0054(15) 0.0045(15)
C10 0.029(2) 0.029(2) 0.038(2) 0.0000(17) -0.0006(17) -0.0050(16)
C10' 0.0230(19) 0.032(2) 0.044(2) 0.0020(17) 0.0065(17) 0.0055(16)
C11 0.0207(19) 0.037(2) 0.048(2) 0.0064(19) -0.0008(17) -0.0007(16)
C12 0.0160(16) 0.0203(16) 0.0198(15) 0.0004(13) 0.0004(12) 0.0000(13)
C12A 0.0196(16) 0.0175(15) 0.0183(15) -0.0003(12) 0.0048(13) 0.0003(13)
C12B 0.0166(16) 0.0163(15) 0.0217(15) 0.0009(12) 0.0041(13) 0.0016(12)
C12C 0.0205(16) 0.0202(16) 0.0172(15) 0.0015(12) 0.0038(13) -0.0013(13)
C13 0.0205(17) 0.0215(16) 0.0246(17) 0.0022(14) 0.0034(14) 0.0019(14)
C13A 0.0196(17) 0.0214(16) 0.0248(17) 0.0014(14) 0.0054(14) -0.0046(14)
C13B 0.0157(16) 0.0225(17) 0.0223(16) 0.0006(13) 0.0029(13) 0.0021(13)
C13C 0.0211(17) 0.0235(17) 0.0225(17) -0.0011(14) 0.0022(14) 0.0009(14)
C14 0.0213(17) 0.0274(18) 0.0278(18) 0.0075(14) 0.0058(14) 0.0006(14)
C14A 0.0189(17) 0.0289(18) 0.0338(19) 0.0030(15) 0.0072(15) 0.0035(14)
C14B 0.0201(17) 0.0241(17) 0.0246(17) -0.0025(14) 0.0002(14) 0.0036(14)
C14C 0.0196(17) 0.0318(18) 0.0266(17) 0.0013(14) 0.0034(14) -0.0001(14)
C15 0.031(2) 0.0216(17) 0.036(2) 0.0085(15) 0.0041(16) -0.0009(15)
C15A 0.0223(18) 0.0255(18) 0.036(2) 0.0020(16) 0.0048(16) 0.0062(15)
C15B 0.0272(19) 0.0278(18) 0.0206(17) 0.0009(14) 0.0039(14) 0.0065(15)
C15C 0.0205(18) 0.0308(19) 0.0230(17) 0.0013(14) -0.0035(14) -0.0031(15)
C16 0.033(2) 0.0223(16) 0.0311(18) 0.0029(14) 0.0026(15) 0.0003(15)
C16A 0.0271(18) 0.0212(16) 0.0276(18) 0.0013(14) 0.0063(15) -0.0011(14)
C16B 0.0223(17) 0.0231(17) 0.0260(17) 0.0020(14) 0.0090(14) 0.0021(14)
C16C 0.0289(18) 0.0250(17) 0.0192(16) 0.0005(13) 0.0011(14) -0.0027(14)
C17 0.0239(18) 0.0218(17) 0.0248(17) -0.0006(14) 0.0040(14) 0.0026(14)
C17A 0.0176(17) 0.0217(16) 0.0237(17) -0.0006(13) 0.0046(13) -0.0014(13)
C17B 0.0173(16) 0.0180(16) 0.0259(17) 0.0007(13) 0.0027(13) -0.0002(13)
C17C 0.0239(18) 0.0211(16) 0.0188(16) -0.0005(13) 0.0031(14) 0.0011(14)
C18 0.029(2) 0.041(2) 0.037(2) 0.0154(18) 0.0135(17) 0.0069(18)
C18A 0.021(2) 0.042(2) 0.062(3) 0.004(2) 0.0028(19) -0.0003(18)
C18B 0.028(2) 0.042(2) 0.032(2) -0.0093(18) -0.0015(17) 0.0001(18)
C18C 0.0380(17) 0.0340(14) 0.0468(17) -0.0046(13) 0.0024(15) 0.0064(14)
C19 0.0380(17) 0.0340(14) 0.0468(17) -0.0046(13) 0.0024(15) 0.0064(14)
C19A 0.032(2) 0.0226(19) 0.049(2) 0.0031(17) 0.0090(18) -0.0005(16)
C19B 0.030(2) 0.035(2) 0.035(2) 0.0056(17) 0.0148(17) 0.0026(17)
C19C 0.040(2) 0.033(2) 0.030(2) -0.0070(17) -0.0045(18) 0.0008(18)
B1 0.0162(17) 0.0189(16) 0.0219(17) 0.0002(14) 0.0035(14) -0.0002(14)
C20 0.0380(17) 0.0340(14) 0.0468(17) -0.0046(13) 0.0024(15) 0.0064(14)
C21 0.0380(17) 0.0340(14) 0.0468(17) -0.0046(13) 0.0024(15) 0.0064(14)

loop_
_atom_type_symbol
_atom_type_description
_atom_type_scat_dispersion_real
_atom_type_scat_dispersion_imag
_atom_type_scat_source
C C 0.0033 0.0016 'International Tables Vol C Tables 4.2.6.8 and 6.1.1.4'
H H 0.0000 0.0000 'International Tables Vol C Tables 4.2.6.8 and 6.1.1.4'
N N 0.0061 0.0033 'International Tables Vol C Tables 4.2.6.8 and 6.1.1.4'
Pd Pd -0.9988 1.0072 'International Tables Vol C Tables 4.2.6.8 and 6.1.1.4'
B B 0.0013 0.0007 'International Tables Vol C Tables 4.2.6.8 and 6.1.1.4'
F F 0.0171 0.0103 'International Tables Vol C Tables 4.2.6.8 and 6.1.1.4'

loop_
_geom_angle_atom_site_label_1
_geom_angle_atom_site_label_2
_geom_angle_atom_site_label_3
_geom_angle
N1 Pd1 N8 175.74(13)
N1 Pd1 C8 92.03(14)
N8 Pd1 C8 88.69(14)
N1 Pd1 N1' 83.37(12)
N8 Pd1 N1' 95.33(12)
C8 Pd1 N1' 170.91(15)
C1 N1 C5 119.7(3)
C1 N1 Pd1 126.2(3)
C5 N1 Pd1 113.6(3)
C5' N1' C1' 119.2(3)
C5' N1' Pd1 112.3(2)
C1' N1' Pd1 127.9(3)
C5 N2 C5' 119.0(3)
C5 N2 C6 116.5(3)
C5' N2 C6 116.4(3)
C9 N8 C9' 117.8(3)
C9 N8 Pd1 119.4(3)
C9' N8 Pd1 122.8(3)
N1 C1 C2 120.5(4)
N1 C1 C7 118.1(4)
C2 C1 C7 121.4(4)
N1' C1' C2' 121.4(4)
N1' C1' C7' 117.0(4)
C2' C1' C7' 121.5(4)
C3 C2 C1 119.4(4)
C3 C2 H2 120.3
C1 C2 H2 120.3
C1' C2' C3' 118.8(4)
C1' C2' H2' 120.6
C3' C2' H2' 120.6
C4 C3 C2 120.0(4)
C4 C3 H3 120.0
C2 C3 H3 120.0
C4' C3' C2' 120.3(4)
C4' C3' H3' 119.9
C2' C3' H3' 119.9
C3 C4 C5 118.9(4)
C3 C4 H4 120.5
C5 C4 H4 120.5
C3' C4' C5' 118.3(4)
C3' C4' H4' 120.8
C5' C4' H4' 120.8
N1 C5 C4 120.9(4)
N1 C5 N2 117.4(3)
C4 C5 N2 121.7(4)
N1' C5' C4' 121.8(4)
N1' C5' N2 117.1(3)
C4' C5' N2 121.1(4)
N2 C6 H6A 109.5
N2 C6 H6B 109.5
H6A C6 H6B 109.5
N2 C6 H6C 109.5
H6A C6 H6C 109.5
H6B C6 H6C 109.5
C1 C7 H7A 109.5
C1 C7 H7B 109.5
H7A C7 H7B 109.5
C1 C7 H7C 109.5
H7A C7 H7C 109.5
H7B C7 H7C 109.5
C1' C7' H7'A 109.5
C1' C7' H7'B 109.5
H7'A C7' H7'B 109.5
C1' C7' H7'C 109.5
H7'A C7' H7'C 109.5
H7'B C7' H7'C 109.5
Pd1 C8 H54A 109.5
Pd1 C8 H54B 109.5
H54A C8 H54B 109.5
Pd1 C8 H54C 109.5
H54A C8 H54C 109.5
H54B C8 H54C 109.5
N8 C9 C10 123.1(4)
N8 C9 H9 118.5
C10 C9 H9 118.5
N8 C9' C10' 122.4(4)
N8 C9' H9' 118.8
C10' C9' H9' 118.8
C9 C10 C11 118.7(4)
C9 C10 H10 120.6
C11 C10 H10 120.6
C11 C10' C9' 118.8(4)
C11 C10' H10' 120.6
C9' C10' H10' 120.6
C10 C11 C10' 119.1(4)
C10 C11 H11 120.5
C10' C11 H11 120.5
C13 C12 C17 115.9(3)
C13 C12 B1 122.5(3)
C17 C12 B1 121.3(3)
C13A C12A C17A 115.7(3)
C13A C12A B1 123.7(3)
C17A C12A B1 120.1(3)
C13B C12B C17B 115.5(3)
C13B C12B B1 120.7(3)
C17B C12B B1 123.2(3)
C17C C12C C13C 115.3(3)
C17C C12C B1 124.1(3)
C13C C12C B1 120.5(3)
C12 C13 C14 122.1(4)
C12 C13 H13 118.9
C14 C13 H13 118.9
C14A C13A C12A 122.2(3)
C14A C13A H13A 118.9
C12A C13A H13A 118.9
C14B C13B C12B 122.6(3)
C14B C13B H13B 118.7
C12B C13B H13B 118.7
C14C C13C C12C 122.4(4)
C14C C13C H13C 118.8
C12C C13C H13C 118.8
C15 C14 C13 120.9(4)
C15 C14 C18 120.1(4)
C13 C14 C18 118.9(4)
C15A C14A C13A 120.4(4)
C15A C14A C18A 119.5(4)
C13A C14A C18A 120.0(4)
C15B C14B C13B 120.6(3)
C15B C14B C18B 120.5(4)
C13B C14B C18B 118.9(4)
C13C C14C C15C 121.1(4)
C13C C14C C18C 118.0(6)
C15C C14C C18C 120.8(6)
C13C C14C C21 120.7(7)
C15C C14C C21 118.2(6)
C18C C14C C21 3.8(10)
C14 C15 C16 118.2(4)
C14 C15 H15 120.9
C16 C15 H15 120.9
C16A C15A C14A 118.5(4)
C16A C15A H15A 120.8
C14A C15A H15A 120.8
C16B C15B C14B 117.7(3)
C16B C15B H15B 121.2
C14B C15B H15B 121.2
C16C C15C C14C 117.6(3)
C16C C15C H15C 121.2
C14C C15C H15C 121.2
C17 C16 C15 120.8(4)
C17 C16 C19 122.2(6)
C15 C16 C19 117.0(6)
C17 C16 C20 118.3(7)
C15 C16 C20 120.8(7)
C19 C16 C20 8.1(8)
C15A C16A C17A 121.1(4)
C15A C16A C19A 118.9(4)
C17A C16A C19A 120.0(4)
C17B C16B C15B 121.4(4)
C17B C16B C19B 118.7(4)
C15B C16B C19B 119.8(4)
C15C C16C C17C 121.5(4)
C15C C16C C19C 119.1(4)
C17C C16C C19C 119.4(4)
C16 C17 C12 122.1(4)
C16 C17 H17 118.9
C12 C17 H17 118.9
C16A C17A C12A 122.1(3)
C16A C17A H17A 119.0
C12A C17A H17A 119.0
C16B C17B C12B 122.2(3)
C16B C17B H17B 118.9
C12B C17B H17B 118.9
C16C C17C C12C 122.1(4)
C16C C17C H17C 119.0
C12C C17C H17C 119.0
F1 C18 F3 107.3(4)
F1 C18 F2 106.5(4)
F3 C18 F2 106.0(4)
F1 C18 C14 111.4(4)
F3 C18 C14 112.5(4)
F2 C18 C14 112.6(4)
F13 C18A F12 56.5(5)
F13 C18A F15 107.6(6)
F12 C18A F15 129.0(6)
F13 C18A F11 103.3(6)
F12 C18A F11 49.0(5)
F15 C18A F11 104.6(6)
F13 C18A F14 48.1(5)
F12 C18A F14 100.1(7)
F15 C18A F14 64.1(6)
F11 C18A F14 132.5(6)
F13 C18A F10 133.0(6)
F12 C18A F10 115.6(7)
F15 C18A F10 36.1(5)
F11 C18A F10 73.7(6)
F14 C18A F10 98.8(6)
F13 C18A C14A 112.0(5)
F12 C18A C14A 115.9(5)
F15 C18A C14A 114.8(5)
F11 C18A C14A 113.6(5)
F14 C18A C14A 112.7(5)
F10 C18A C14A 111.8(5)
F19 C18B F21 106.8(4)
F19 C18B F20 105.9(4)
F21 C18B F20 106.5(4)
F19 C18B C14B 113.0(3)
F21 C18B C14B 112.6(4)
F20 C18B C14B 111.5(4)
F28 C18C F26 103.9(12)
F28 C18C F30 113.7(13)
F26 C18C F30 101.1(11)
F28 C18C C14C 114.3(11)
F26 C18C C14C 111.8(11)
F30 C18C C14C 111.0(11)
F4 C19 F6 102.1(9)
F4 C19 F8 101.2(9)
F6 C19 F8 110.0(8)
F4 C19 C16 117.2(8)
F6 C19 C16 113.8(8)
F8 C19 C16 111.5(8)
F18 C19A F17 106.6(4)
F18 C19A F16 106.7(4)
F17 C19A F16 106.3(4)
F18 C19A C16A 112.0(4)
F17 C19A C16A 112.3(4)
F16 C19A C16A 112.5(3)
F24 C19B F23 106.2(4)
F24 C19B F22 106.1(4)
F23 C19B F22 107.2(4)
F24 C19B C16B 113.3(4)
F23 C19B C16B 111.7(3)
F22 C19B C16B 112.0(3)
F32 C19C F33 106.6(4)
F32 C19C F31 105.4(4)
F33 C19C F31 106.8(4)
F32 C19C C16C 112.1(4)
F33 C19C C16C 112.5(3)
F31 C19C C16C 112.9(4)
C12C B1 C12 105.2(3)
C12C B1 C12B 111.9(3)
C12 B1 C12B 111.6(3)
C12C B1 C12A 112.5(3)
C12 B1 C12A 113.8(3)
C12B B1 C12A 102.1(3)
F7 C20 F9 105.7(11)
F7 C20 F5 112.7(13)
F9 C20 F5 100.5(12)
F7 C20 C16 116.9(11)
F9 C20 C16 113.7(11)
F5 C20 C16 106.4(9)
F29 C21 F25 103.6(15)
F29 C21 F27 96.8(13)
F25 C21 F27 112.3(16)
F29 C21 C14C 114.1(14)
F25 C21 C14C 116.0(13)
F27 C21 C14C 112.1(13)

loop_
_geom_bond_atom_site_label_1
_geom_bond_atom_site_label_2
_geom_bond_distance
Pd1 N1 2.033(3)
Pd1 N8 2.036(3)
Pd1 C8 2.051(4)
Pd1 N1' 2.133(3)
F1 C18 1.326(5)
F2 C18 1.344(5)
F3 C18 1.336(5)
F4 C19 1.328(11)
F5 C20 1.355(15)
F6 C19 1.330(12)
F7 C20 1.293(14)
F8 C19 1.345(11)
F9 C20 1.353(15)
F10 C18A 1.359(10)
F11 C18A 1.344(8)
F12 C18A 1.313(9)
F13 C18A 1.305(8)
F14 C18A 1.356(9)
F15 C18A 1.335(8)
F16 C19A 1.341(5)
F17 C19A 1.334(5)
F18 C19A 1.331(5)
F19 C18B 1.327(5)
F20 C18B 1.339(5)
F21 C18B 1.333(5)
F22 C19B 1.325(5)
F23 C19B 1.316(5)
F24 C19B 1.316(5)
F25 C21 1.322(16)
F26 C18C 1.332(14)
F27 C21 1.342(16)
F28 C18C 1.304(14)
F29 C21 1.321(16)
F30 C18C 1.360(14)
F31 C19C 1.333(5)
F32 C19C 1.327(5)
F33 C19C 1.333(5)
N1 C1 1.351(5)
N1 C5 1.354(5)
N1' C5' 1.345(5)
N1' C1' 1.352(5)
N2 C5 1.399(5)
N2 C5' 1.419(5)
N2 C6 1.473(5)
N8 C9 1.340(5)
N8 C9' 1.342(5)
C1 C2 1.392(6)
C1 C7 1.494(6)
C1' C2' 1.380(6)
C1' C7' 1.506(7)
C2 C3 1.375(7)
C2 H2 0.9500
C2' C3' 1.386(7)
C2' H2' 0.9500
C3 C4 1.372(7)
C3 H3 0.9500
C3' C4' 1.366(7)
C3' H3' 0.9500
C4 C5 1.392(6)
C4 H4 0.9500
C4' C5' 1.394(5)
C4' H4' 0.9500
C6 H6A 0.9800
C6 H6B 0.9800
C6 H6C 0.9800
C7 H7A 0.9800
C7 H7B 0.9800
C7 H7C 0.9800
C7' H7'A 0.9800
C7' H7'B 0.9800
C7' H7'C 0.9800
C8 H54A 0.9800
C8 H54B 0.9800
C8 H54C 0.9800
C9 C10 1.373(6)
C9 H9 0.9500
C9' C10' 1.381(6)
C9' H9' 0.9500
C10 C11 1.377(6)
C10 H10 0.9500
C10' C11 1.381(6)
C10' H10' 0.9500
C11 H11 0.9500
C12 C13 1.392(5)
C12 C17 1.403(5)
C12 B1 1.634(5)
C12A C13A 1.398(5)
C12A C17A 1.398(5)
C12A B1 1.639(5)
C12B C13B 1.396(5)
C12B C17B 1.402(5)
C12B B1 1.638(5)
C12C C17C 1.398(5)
C12C C13C 1.404(5)
C12C B1 1.627(5)
C13 C14 1.394(5)
C13 H13 0.9500
C13A C14A 1.396(5)
C13A H13A 0.9500
C13B C14B 1.393(5)
C13B H13B 0.9500
C13C C14C 1.383(5)
C13C H13C 0.9500
C14 C15 1.376(6)
C14 C18 1.497(6)
C14A C15A 1.381(6)
C14A C18A 1.473(6)
C14B C15B 1.390(6)
C14B C18B 1.491(5)
C14C C15C 1.386(6)
C14C C18C 1.49(2)
C14C C21 1.50(2)
C15 C16 1.390(6)
C15 H15 0.9500
C15A C16A 1.375(6)
C15A H15A 0.9500
C15B C16B 1.385(6)
C15B H15B 0.9500
C15C C16C 1.378(6)
C15C H15C 0.9500
C16 C17 1.384(6)
C16 C19 1.463(12)
C16 C20 1.516(15)
C16A C17A 1.388(5)
C16A C19A 1.499(5)
C16B C17B 1.383(5)
C16B C19B 1.505(5)
C16C C17C 1.390(5)
C16C C19C 1.501(5)
C17 H17 0.9500
C17A H17A 0.9500
C17B H17B 0.9500
C17C H17C 0.9500

loop_
_geom_torsion_atom_site_label_1
_geom_torsion_atom_site_label_2
_geom_torsion_atom_site_label_3
_geom_torsion_atom_site_label_4
_geom_torsion
C8 Pd1 N1 C1 56.6(4)
N1' Pd1 N1 C1 -131.2(3)
C8 Pd1 N1 C5 -115.7(3)
N1' Pd1 N1 C5 56.5(3)
N1 Pd1 N1' C5' -55.1(3)
N8 Pd1 N1' C5' 120.8(3)
N1 Pd1 N1' C1' 134.4(3)
N8 Pd1 N1' C1' -49.7(3)
C8 Pd1 N8 C9 127.8(3)
N1' Pd1 N8 C9 -44.0(3)
C8 Pd1 N8 C9' -54.5(3)
N1' Pd1 N8 C9' 133.7(3)
C5 N1 C1 C2 5.4(6)
Pd1 N1 C1 C2 -166.4(3)
C5 N1 C1 C7 -173.7(4)
Pd1 N1 C1 C7 14.4(5)
C5' N1' C1' C2' -2.7(6)
Pd1 N1' C1' C2' 167.2(3)
C5' N1' C1' C7' 179.0(4)
Pd1 N1' C1' C7' -11.1(5)
N1 C1 C2 C3 0.7(7)
C7 C1 C2 C3 179.8(4)
N1' C1' C2' C3' -1.4(7)
C7' C1' C2' C3' 176.9(4)
C1 C2 C3 C4 -3.8(7)
C1' C2' C3' C4' 3.1(7)
C2 C3 C4 C5 0.8(7)
C2' C3' C4' C5' -0.9(7)
C1 N1 C5 C4 -8.5(6)
Pd1 N1 C5 C4 164.3(3)
C1 N1 C5 N2 171.4(3)
Pd1 N1 C5 N2 -15.8(4)
C3 C4 C5 N1 5.3(6)
C3 C4 C5 N2 -174.5(4)
C5' N2 C5 N1 -53.4(5)
C6 N2 C5 N1 159.1(3)
C5' N2 C5 C4 126.4(4)
C6 N2 C5 C4 -21.1(5)
C1' N1' C5' C4' 5.1(6)
Pd1 N1' C5' C4' -166.3(3)
C1' N1' C5' N2 -176.1(3)
Pd1 N1' C5' N2 12.5(4)
C3' C4' C5' N1' -3.3(6)
C3' C4' C5' N2 177.9(4)
C5 N2 C5' N1' 53.9(5)
C6 N2 C5' N1' -158.6(3)
C5 N2 C5' C4' -127.2(4)
C6 N2 C5' C4' 20.3(5)
C9' N8 C9 C10 -1.9(6)
Pd1 N8 C9 C10 175.9(3)
C9 N8 C9' C10' 2.2(6)
Pd1 N8 C9' C10' -175.5(3)
N8 C9 C10 C11 0.6(7)
N8 C9' C10' C11 -1.2(7)
C9 C10 C11 C10' 0.3(7)
C9' C10' C11 C10 0.0(7)
C17 C12 C13 C14 1.5(5)
B1 C12 C13 C14 175.7(3)
C17A C12A C13A C14A 1.2(5)
B1 C12A C13A C14A 172.8(3)
C17B C12B C13B C14B -0.6(5)
B1 C12B C13B C14B -172.8(3)
C17C C12C C13C C14C 1.9(5)
B1 C12C C13C C14C 178.2(3)
C12 C13 C14 C15 -1.2(6)
C12 C13 C14 C18 175.3(4)
C12A C13A C14A C15A -0.9(6)
C12A C13A C14A C18A -178.7(4)
C12B C13B C14B C15B 0.3(6)
C12B C13B C14B C18B -178.5(4)
C12C C13C C14C C15C 0.2(6)
C12C C13C C14C C18C 177.9(6)
C12C C13C C14C C21 -179.0(8)
C13 C14 C15 C16 0.1(6)
C18 C14 C15 C16 -176.4(4)
C13A C14A C15A C16A 0.0(6)
C18A C14A C15A C16A 177.9(4)
C13B C14B C15B C16B 0.0(5)
C18B C14B C15B C16B 178.8(4)
C13C C14C C15C C16C -1.9(6)
C18C C14C C15C C16C -179.5(7)
C21 C14C C15C C16C 177.4(7)
C14 C15 C16 C17 0.6(6)
C14 C15 C16 C19 177.4(5)
C14 C15 C16 C20 -174.4(7)
C14A C15A C16A C17A 0.5(6)
C14A C15A C16A C19A -179.7(4)
C14B C15B C16B C17B 0.0(6)
C14B C15B C16B C19B -178.8(3)
C14C C15C C16C C17C 1.3(6)
C14C C15C C16C C19C -176.3(4)
C15 C16 C17 C12 -0.3(6)
C19 C16 C17 C12 -176.9(5)
C20 C16 C17 C12 174.9(7)
C13 C12 C17 C16 -0.8(6)
B1 C12 C17 C16 -175.1(4)
C15A C16A C17A C12A -0.2(6)
C19A C16A C17A C12A -180.0(4)
C13A C12A C17A C16A -0.6(5)
B1 C12A C17A C16A -172.6(3)
C15B C16B C17B C12B -0.2(6)
C19B C16B C17B C12B 178.5(3)
C13B C12B C17B C16B 0.5(5)
B1 C12B C17B C16B 172.6(3)
C15C C16C C17C C12C 1.0(6)
C19C C16C C17C C12C 178.5(4)
C13C C12C C17C C16C -2.5(5)
B1 C12C C17C C16C -178.6(3)
C15 C14 C18 F1 95.0(5)
C13 C14 C18 F1 -81.5(5)
C15 C14 C18 F3 -25.6(6)
C13 C14 C18 F3 157.8(4)
C15 C14 C18 F2 -145.4(4)
C13 C14 C18 F2 38.1(5)
C15A C14A C18A F13 -103.5(6)
C13A C14A C18A F13 74.4(6)
C15A C14A C18A F12 -165.7(7)
C13A C14A C18A F12 12.2(8)
C15A C14A C18A F15 19.7(8)
C13A C14A C18A F15 -162.4(6)
C15A C14A C18A F11 140.0(6)
C13A C14A C18A F11 -42.2(7)
C15A C14A C18A F14 -51.2(7)
C13A C14A C18A F14 126.7(6)
C15A C14A C18A F10 59.0(7)
C13A C14A C18A F10 -123.2(6)
C15B C14B C18B F19 143.0(4)
C13B C14B C18B F19 -38.1(5)
C15B C14B C18B F21 21.9(6)
C13B C14B C18B F21 -159.2(4)
C15B C14B C18B F20 -97.7(5)
C13B C14B C18B F20 81.1(5)
C13C C14C C18C F28 -178.4(8)
C15C C14C C18C F28 -0.7(13)
C21 C14C C18C F28 46(15)
C13C C14C C18C F26 -60.7(11)
C15C C14C C18C F26 117.0(8)
C21 C14C C18C F26 164(16)
C13C C14C C18C F30 51.4(11)
C15C C14C C18C F30 -130.9(8)
C21 C14C C18C F30 -84(15)
C17 C16 C19 F4 137.6(8)
C15 C16 C19 F4 -39.1(11)
C20 C16 C19 F4 -159(8)
C17 C16 C19 F6 18.7(10)
C15 C16 C19 F6 -158.1(6)
C20 C16 C19 F6 82(7)
C17 C16 C19 F8 -106.5(9)
C15 C16 C19 F8 76.8(9)
C20 C16 C19 F8 -43(6)
C15A C16A C19A F18 38.6(5)
C17A C16A C19A F18 -141.6(4)
C15A C16A C19A F17 -81.3(5)
C17A C16A C19A F17 98.5(5)
C15A C16A C19A F16 158.8(4)
C17A C16A C19A F16 -21.4(6)
C17B C16B C19B F24 176.5(4)
C15B C16B C19B F24 -4.7(5)
C17B C16B C19B F23 -63.7(5)
C15B C16B C19B F23 115.1(5)
C17B C16B C19B F22 56.5(5)
C15B C16B C19B F22 -124.7(4)
C15C C16C C19C F32 92.9(5)
C17C C16C C19C F32 -84.7(5)
C15C C16C C19C F33 -147.0(4)
C17C C16C C19C F33 35.4(6)
C15C C16C C19C F31 -26.0(6)
C17C C16C C19C F31 156.4(4)
C17C C12C B1 C12 96.3(4)
C13C C12C B1 C12 -79.5(4)
C17C C12C B1 C12B -142.3(3)
C13C C12C B1 C12B 41.8(4)
C17C C12C B1 C12A -28.0(5)
C13C C12C B1 C12A 156.1(3)
C13 C12 B1 C12C -88.6(4)
C17 C12 B1 C12C 85.3(4)
C13 C12 B1 C12B 149.8(3)
C17 C12 B1 C12B -36.3(5)
C13 C12 B1 C12A 34.9(5)
C17 C12 B1 C12A -151.2(3)
C13B C12B B1 C12C -160.3(3)
C17B C12B B1 C12C 28.0(5)
C13B C12B B1 C12 -42.7(4)
C17B C12B B1 C12 145.7(3)
C13B C12B B1 C12A 79.2(4)
C17B C12B B1 C12A -92.5(4)
C13A C12A B1 C12C 148.8(3)
C17A C12A B1 C12C -39.9(4)
C13A C12A B1 C12 29.3(5)
C17A C12A B1 C12 -159.4(3)
C13A C12A B1 C12B -91.1(4)
C17A C12A B1 C12B 80.2(4)
C17 C16 C20 F7 -25.4(15)
C15 C16 C20 F7 149.8(10)
C19 C16 C20 F7 -146(8)
C17 C16 C20 F9 -148.9(9)
C15 C16 C20 F9 26.3(14)
C19 C16 C20 F9 90(7)
C17 C16 C20 F5 101.5(10)
C15 C16 C20 F5 -83.3(12)
C19 C16 C20 F5 -19(6)
C13C C14C C21 F29 130.0(10)
C15C C14C C21 F29 -49.2(14)
C18C C14C C21 F29 176(16)
C13C C14C C21 F25 9.7(16)
C15C C14C C21 F25 -169.6(9)
C18C C14C C21 F25 56(15)
C13C C14C C21 F27 -121.2(10)
C15C C14C C21 F27 59.6(13)
C18C C14C C21 F27 -75(15)
